data_4309748
loop_
_publ_author_name
'Ewa Szajna'
'Magdalena M. Makowska-Grzyska'
'Chad C. Wasden'
'Atta M. Arif'
'Lisa M. Berreau'

_publ_section_title
;
A Deprotonated Intermediate in the Amide Methanolysis Reaction of an
N4O-Ligated Mononuclear Zinc Complex
;
_journal_name_full 'Inorganic Chemistry'
_journal_page_first 7595
_journal_page_last 7605
_journal_paper_doi 10.1021/ic050750f
_journal_volume 44
_journal_year 2005
_chemical_formula_sum 'C25 H30 Cl2 N6 O9 Zn'
_chemical_formula_weight 694.82
_chemical_name_systematic
;
 ?
;
_space_group_IT_number 2
_symmetry_cell_setting triclinic
_symmetry_space_group_name_Hall '-P 1'
_symmetry_space_group_name_H-M 'P -1'
_atom_sites_solution_hydrogens geom
_atom_sites_solution_primary direct
_atom_sites_solution_secondary difmap
_audit_creation_method SHELXL-97
_cell_angle_alpha 73.1948(11)
_cell_angle_beta 76.8339(11)
_cell_angle_gamma 88.5853(7)
_cell_formula_units_Z 2
_cell_length_a 9.9232(2)
_cell_length_b 11.6281(2)
_cell_length_c 13.8553(2)
_cell_measurement_reflns_used 4949
_cell_measurement_temperature 150(1)
_cell_measurement_theta_max 27.485
_cell_measurement_theta_min 1.018
_cell_volume 1488.77(5)
_computing_cell_refinement DENZO-SMN
_computing_data_collection 'Nonius COLLECT'
_computing_data_reduction DENZO-SMN
_computing_molecular_graphics 'WinGX, Ortep3'
_computing_structure_refinement 'SHELXL-97 (Sheldrick, 1997)'
_computing_structure_solution SIR97
_diffrn_ambient_temperature 150(1)
_diffrn_measured_fraction_theta_full 0.966
_diffrn_measured_fraction_theta_max 0.966
_diffrn_measurement_device_type 'Nonius KappaCCD Diffractometer'
_diffrn_measurement_method 'Phi plus Omega scan'
_diffrn_radiation_monochromator graphite
_diffrn_radiation_source 'fine-focus sealed tube'
_diffrn_radiation_type MoK\a
_diffrn_radiation_wavelength 0.71073
_diffrn_reflns_av_R_equivalents 0.0194
_diffrn_reflns_av_sigmaI/netI 0.0473
_diffrn_reflns_limit_h_max 12
_diffrn_reflns_limit_h_min -11
_diffrn_reflns_limit_k_max 14
_diffrn_reflns_limit_k_min -15
_diffrn_reflns_limit_l_max 17
_diffrn_reflns_limit_l_min -17
_diffrn_reflns_number 10116
_diffrn_reflns_theta_full 27.43
_diffrn_reflns_theta_max 27.43
_diffrn_reflns_theta_min 2.33
_exptl_absorpt_coefficient_mu 1.066
_exptl_absorpt_correction_T_max 0.9009
_exptl_absorpt_correction_T_min 0.7765
_exptl_absorpt_correction_type multi-scan
_exptl_absorpt_process_details 'DENZO-SMN (Otwinowski & Minor, 1997)'
_exptl_crystal_colour colorless
_exptl_crystal_density_diffrn 1.550
_exptl_crystal_density_method 'not measured'
_exptl_crystal_description prism
_exptl_crystal_F_000 716
_exptl_crystal_size_max 0.25
_exptl_crystal_size_mid 0.20
_exptl_crystal_size_min 0.10
_refine_diff_density_max 1.115
_refine_diff_density_min -1.514
_refine_diff_density_rms 0.172
_refine_ls_extinction_method none
_refine_ls_goodness_of_fit_ref 1.065
_refine_ls_hydrogen_treatment mixed
_refine_ls_matrix_type full
_refine_ls_number_parameters 487
_refine_ls_number_reflns 6564
_refine_ls_number_restraints 0
_refine_ls_restrained_S_all 1.065
_refine_ls_R_factor_all 0.0747
_refine_ls_R_factor_gt 0.0538
_refine_ls_shift/su_max 0.000
_refine_ls_shift/su_mean 0.000
_refine_ls_structure_factor_coef Fsqd
_refine_ls_weighting_details 'calc w=1/[\s^2^(Fo^2^)+(0.1697P)^2^+1.5898P] where P=(Fo^2^+2Fc^2^)/3'
_refine_ls_weighting_scheme calc
_refine_ls_wR_factor_gt 0.1643
_refine_ls_wR_factor_ref 0.2347
_reflns_number_gt 5433
_reflns_number_total 6564
_reflns_threshold_expression >2sigma(I)
_cod_data_source_file ic050750fsi20050511_100109.cif
_cod_data_source_block usu075
_cod_depositor_comments
;
The following automatic conversions were performed:
'_exptl_absorpt_correction_type' value 'Multi-scan' changed to
'multi-scan' according to
'/home/saulius/struct/CIF-dictionaries/cif_core.dic' dictionary named
'cif_core.dic' version 2.4.1 from 2010-06-29.

Automatic conversion script
Id: cif_fix_enum 1527 2010-12-29 10:47:43Z saulius 
;
_cod_original_cell_volume 1488.78(4)
_cod_database_code 4309748

loop_
_symmetry_equiv_pos_as_xyz
'x, y, z'
'-x, -y, -z'

loop_
_atom_site_label
_atom_site_type_symbol
_atom_site_fract_x
_atom_site_fract_y
_atom_site_fract_z
_atom_site_U_iso_or_equiv
_atom_site_adp_type
_atom_site_occupancy
_atom_site_symmetry_multiplicity
_atom_site_calc_flag
_atom_site_refinement_flags
_atom_site_disorder_assembly
_atom_site_disorder_group
Zn1 Zn 0.02644(5) 0.29994(4) 0.73770(3) 0.02293(19) Uani 1 1 d . . .
Cl1 Cl 0.44759(11) 0.23765(10) 0.62391(8) 0.0332(3) Uani 1 1 d . . .
Cl2 Cl 0.23493(13) 0.26089(10) 0.13944(8) 0.0359(3) Uani 1 1 d . . .
O1 O 0.1074(3) 0.4434(2) 0.7612(2) 0.0291(6) Uani 1 1 d . . .
O2 O 0.3969(5) 0.3180(4) 0.6818(3) 0.0555(10) Uani 1 1 d . A .
O3 O 0.3537(5) 0.2123(5) 0.5709(4) 0.0731(15) Uani 1 1 d . A .
O4 O 0.5858(5) 0.2637(5) 0.5655(4) 0.0507(16) Uani 0.742(9) 1 d P A 1
O5 O 0.4469(6) 0.1203(4) 0.7048(4) 0.0488(15) Uani 0.742(9) 1 d P A 1
O4' O 0.4967(15) 0.3582(12) 0.5182(10) 0.039(4) Uiso 0.258(9) 1 d P A 2
O5' O 0.5759(17) 0.1947(15) 0.6297(13) 0.048(4) Uiso 0.258(9) 1 d P A 2
O6 O 0.3312(6) 0.3270(5) 0.1661(5) 0.0747(15) Uani 1 1 d . . .
O7 O 0.1118(5) 0.2312(6) 0.2202(4) 0.0822(17) Uani 1 1 d . . .
O8 O 0.2961(7) 0.1524(4) 0.1259(4) 0.0783(17) Uani 1 1 d . . .
O9 O 0.2090(7) 0.3281(5) 0.0435(3) 0.0808(17) Uani 1 1 d . . .
N1 N 0.2316(4) 0.5349(3) 0.5964(3) 0.0254(7) Uani 1 1 d . . .
N2 N 0.0929(3) 0.3796(3) 0.5812(2) 0.0219(6) Uani 1 1 d . . .
N3 N -0.0616(4) 0.1665(3) 0.6849(3) 0.0252(7) Uani 1 1 d . . .
N4 N -0.1735(4) 0.3018(3) 0.8162(2) 0.0264(7) Uani 1 1 d . . .
N5 N 0.1123(3) 0.1521(3) 0.8162(2) 0.0234(6) Uani 1 1 d . . .
N6 N 0.1833(7) 0.0101(7) 0.4693(6) 0.088(2) Uani 1 1 d . . .
C1 C 0.2585(5) 0.6127(4) 0.7382(3) 0.0293(8) Uani 1 1 d . . .
C2 C 0.1870(7) 0.5965(5) 0.8514(4) 0.0449(12) Uani 1 1 d . . .
H2A H 0.1938 0.5130 0.8921 0.067 Uiso 1 1 calc R . .
H2C H 0.0893 0.6152 0.8567 0.067 Uiso 1 1 calc R . .
H2B H 0.2322 0.6506 0.8783 0.067 Uiso 1 1 calc R . .
C3 C 0.4127(7) 0.5844(6) 0.7277(7) 0.0558(17) Uani 1 1 d . . .
C4 C 0.2423(5) 0.7417(4) 0.6737(4) 0.0335(9) Uani 1 1 d . . .
C5 C 0.1917(4) 0.5227(3) 0.6994(3) 0.0231(7) Uani 1 1 d . . .
C6 C 0.1922(4) 0.4665(3) 0.5373(3) 0.0220(7) Uani 1 1 d . . .
C7 C 0.2597(4) 0.4930(4) 0.4330(3) 0.0258(8) Uani 1 1 d . . .
C8 C 0.2210(5) 0.4275(4) 0.3740(3) 0.0296(9) Uani 1 1 d . . .
C9 C 0.1168(5) 0.3387(4) 0.4189(3) 0.0284(8) Uani 1 1 d . . .
C10 C 0.0548(4) 0.3169(3) 0.5228(3) 0.0230(7) Uani 1 1 d . . .
C11 C -0.0645(5) 0.2250(4) 0.5757(3) 0.0283(8) Uani 1 1 d . . .
C12 C -0.2007(5) 0.1294(4) 0.7529(4) 0.0340(9) Uani 1 1 d . . .
C13 C -0.2592(4) 0.2203(4) 0.8101(3) 0.0299(9) Uani 1 1 d . . .
C14 C -0.3992(5) 0.2134(6) 0.8586(4) 0.0446(12) Uani 1 1 d . . .
C15 C -0.4490(6) 0.2919(7) 0.9151(4) 0.0527(15) Uani 1 1 d . . .
C16 C -0.3604(6) 0.3747(5) 0.9221(4) 0.0460(13) Uani 1 1 d . . .
C17 C -0.2208(5) 0.3794(4) 0.8718(3) 0.0342(10) Uani 1 1 d . . .
C18 C 0.0362(5) 0.0676(4) 0.6963(3) 0.0301(9) Uani 1 1 d . . .
C19 C 0.0920(4) 0.0519(4) 0.7915(3) 0.0263(8) Uani 1 1 d . . .
C20 C 0.1262(5) -0.0600(4) 0.8473(3) 0.0360(10) Uani 1 1 d . . .
C21 C 0.1915(6) -0.0650(4) 0.9268(4) 0.0429(12) Uani 1 1 d . . .
H21 H 0.2189 -0.1402 0.9649 0.052 Uiso 1 1 calc R . .
C22 C 0.2169(5) 0.0377(5) 0.9509(3) 0.0379(10) Uani 1 1 d . . .
H22 H 0.2628 0.0349 1.0046 0.12(4) Uiso 1 1 calc R . .
C23 C 0.1735(5) 0.1462(4) 0.8946(3) 0.0304(9) Uani 1 1 d . . .
C24 C 0.2904(8) 0.0506(5) 0.4267(5) 0.0560(15) Uani 1 1 d . . .
C25 C 0.4238(9) 0.1035(7) 0.3708(6) 0.0704(19) Uani 1 1 d . . .
H25A H 0.4156 0.1641 0.3066 0.106 Uiso 1 1 calc R . .
H25B H 0.4848 0.0411 0.3538 0.106 Uiso 1 1 calc R . .
H25C H 0.4629 0.1418 0.4133 0.106 Uiso 1 1 calc R . .
H1 H 0.302(9) 0.583(8) 0.562(7) 0.085 Uiso 1 1 d . . .
H3A H 0.484(9) 0.597(7) 0.685(6) 0.06(2) Uiso 1 1 d . . .
H3B H 0.427(9) 0.504(8) 0.767(7) 0.08(3) Uiso 1 1 d . . .
H3C H 0.430(8) 0.639(8) 0.755(6) 0.07(2) Uiso 1 1 d . . .
H4A H 0.291(7) 0.760(6) 0.601(5) 0.054(18) Uiso 1 1 d . . .
H4B H 0.272(7) 0.792(6) 0.697(5) 0.046(16) Uiso 1 1 d . . .
H4C H 0.128(6) 0.753(5) 0.674(4) 0.035(13) Uiso 1 1 d . . .
H7 H 0.324(5) 0.553(4) 0.404(4) 0.019(10) Uiso 1 1 d . . .
H8 H 0.267(6) 0.444(5) 0.316(4) 0.036(14) Uiso 1 1 d . . .
H9 H 0.095(5) 0.291(4) 0.389(4) 0.020(11) Uiso 1 1 d . . .
H11A H -0.149(5) 0.269(4) 0.572(3) 0.021(11) Uiso 1 1 d . . .
H11B H -0.067(7) 0.165(5) 0.532(5) 0.044(15) Uiso 1 1 d . . .
H12A H -0.195(6) 0.055(5) 0.811(4) 0.038(14) Uiso 1 1 d . . .
H12B H -0.269(6) 0.117(5) 0.710(4) 0.041(14) Uiso 1 1 d . . .
H14 H -0.455(6) 0.165(5) 0.853(4) 0.026(12) Uiso 1 1 d . . .
H15 H -0.529(10) 0.282(8) 0.962(7) 0.09(3) Uiso 1 1 d . . .
H16 H -0.385(8) 0.429(7) 0.981(6) 0.07(2) Uiso 1 1 d . . .
H17 H -0.158(4) 0.440(4) 0.873(3) 0.010(9) Uiso 1 1 d . . .
H18A H 0.120(5) 0.093(4) 0.637(4) 0.020(10) Uiso 1 1 d . . .
H18B H -0.006(5) -0.004(4) 0.695(3) 0.017(10) Uiso 1 1 d . . .
H20 H 0.118(6) -0.124(5) 0.824(4) 0.032(13) Uiso 1 1 d . . .
H23 H 0.202(6) 0.221(5) 0.906(4) 0.037(14) Uiso 1 1 d . . .

loop_
_atom_site_aniso_label
_atom_site_aniso_U_11
_atom_site_aniso_U_22
_atom_site_aniso_U_33
_atom_site_aniso_U_23
_atom_site_aniso_U_13
_atom_site_aniso_U_12
Zn1 0.0280(3) 0.0197(3) 0.0203(3) -0.00623(18) -0.00364(18) 0.00129(18)
Cl1 0.0253(5) 0.0401(6) 0.0403(6) -0.0202(5) -0.0092(4) 0.0072(4)
Cl2 0.0435(6) 0.0362(6) 0.0265(5) -0.0117(4) -0.0011(4) -0.0051(4)
O1 0.0407(17) 0.0229(13) 0.0224(13) -0.0083(10) -0.0023(11) -0.0005(12)
O2 0.063(3) 0.051(2) 0.064(2) -0.0353(19) -0.014(2) 0.0248(19)
O3 0.053(3) 0.101(4) 0.094(4) -0.059(3) -0.037(3) 0.014(3)
O4 0.034(3) 0.049(3) 0.054(3) -0.008(3) 0.011(2) -0.005(2)
O5 0.066(4) 0.031(2) 0.041(3) -0.0006(19) -0.008(2) 0.009(2)
O6 0.070(3) 0.063(3) 0.108(4) -0.047(3) -0.023(3) -0.011(2)
O7 0.056(3) 0.136(5) 0.050(3) -0.036(3) 0.011(2) -0.023(3)
O8 0.132(5) 0.032(2) 0.067(3) -0.021(2) -0.007(3) -0.002(2)
O9 0.120(5) 0.083(3) 0.040(2) -0.013(2) -0.029(3) 0.029(3)
N1 0.0276(18) 0.0221(15) 0.0248(16) -0.0057(12) -0.0043(13) 0.0018(12)
N2 0.0260(17) 0.0209(14) 0.0194(14) -0.0047(11) -0.0082(12) 0.0049(12)
N3 0.0298(18) 0.0228(15) 0.0248(16) -0.0082(12) -0.0083(13) 0.0032(13)
N4 0.0282(18) 0.0257(16) 0.0209(15) -0.0024(12) -0.0030(12) 0.0047(13)
N5 0.0242(17) 0.0259(16) 0.0199(14) -0.0061(12) -0.0054(12) 0.0007(12)
N6 0.067(4) 0.088(5) 0.121(6) -0.071(5) 0.012(4) -0.027(4)
C1 0.032(2) 0.0254(19) 0.037(2) -0.0136(16) -0.0136(17) 0.0028(16)
C2 0.074(4) 0.035(2) 0.030(2) -0.0117(19) -0.017(2) -0.010(2)
C3 0.037(3) 0.046(3) 0.103(5) -0.039(4) -0.035(3) 0.017(2)
C4 0.039(3) 0.029(2) 0.035(2) -0.0136(18) -0.0091(19) 0.0015(18)
C5 0.0251(19) 0.0202(16) 0.0272(18) -0.0088(14) -0.0101(14) 0.0055(14)
C6 0.0220(18) 0.0200(16) 0.0245(18) -0.0065(13) -0.0063(14) 0.0051(13)
C7 0.027(2) 0.0240(18) 0.0230(18) -0.0028(14) -0.0056(14) 0.0028(15)
C8 0.037(2) 0.034(2) 0.0165(18) -0.0060(15) -0.0048(16) 0.0102(17)
C9 0.039(2) 0.0266(19) 0.0233(18) -0.0098(15) -0.0123(16) 0.0076(16)
C10 0.0270(19) 0.0222(17) 0.0218(17) -0.0063(13) -0.0105(14) 0.0079(14)
C11 0.033(2) 0.0264(19) 0.029(2) -0.0065(15) -0.0152(16) -0.0001(16)
C12 0.035(2) 0.029(2) 0.034(2) -0.0064(17) -0.0036(18) -0.0059(17)
C13 0.026(2) 0.036(2) 0.0224(18) -0.0006(16) -0.0063(15) -0.0008(16)
C14 0.028(3) 0.067(3) 0.031(2) -0.007(2) -0.0017(18) -0.006(2)
C15 0.029(3) 0.087(4) 0.036(3) -0.014(3) 0.000(2) 0.009(3)
C16 0.043(3) 0.054(3) 0.030(2) -0.006(2) 0.0041(19) 0.020(2)
C17 0.044(3) 0.028(2) 0.0246(19) -0.0042(16) -0.0016(17) 0.0107(19)
C18 0.044(3) 0.0212(18) 0.029(2) -0.0105(15) -0.0116(17) 0.0076(17)
C19 0.033(2) 0.0257(18) 0.0192(17) -0.0062(14) -0.0050(14) 0.0068(15)
C20 0.049(3) 0.028(2) 0.031(2) -0.0094(17) -0.0083(19) 0.0111(19)
C21 0.059(3) 0.033(2) 0.032(2) -0.0027(18) -0.012(2) 0.015(2)
C22 0.044(3) 0.046(3) 0.023(2) -0.0047(18) -0.0145(18) 0.006(2)
C23 0.035(2) 0.037(2) 0.0213(18) -0.0091(16) -0.0088(16) 0.0035(17)
C24 0.076(5) 0.039(3) 0.055(3) -0.026(2) -0.004(3) -0.002(3)
C25 0.076(5) 0.069(4) 0.066(4) -0.025(3) -0.006(3) -0.011(4)

loop_
_atom_type_symbol
_atom_type_description
_atom_type_scat_dispersion_real
_atom_type_scat_dispersion_imag
_atom_type_scat_source
C C 0.0033 0.0016 'International Tables Vol C Tables 4.2.6.8 and 6.1.1.4'
H H 0.0000 0.0000 'International Tables Vol C Tables 4.2.6.8 and 6.1.1.4'
N N 0.0061 0.0033 'International Tables Vol C Tables 4.2.6.8 and 6.1.1.4'
O O 0.0106 0.0060 'International Tables Vol C Tables 4.2.6.8 and 6.1.1.4'
Cl Cl 0.1484 0.1585 'International Tables Vol C Tables 4.2.6.8 and 6.1.1.4'
Zn Zn 0.2839 1.4301 'International Tables Vol C Tables 4.2.6.8 and 6.1.1.4'

loop_
_geom_angle_atom_site_label_1
_geom_angle_atom_site_label_2
_geom_angle_atom_site_label_3
_geom_angle
_geom_angle_site_symmetry_1
_geom_angle_site_symmetry_3
_geom_angle_publ_flag
O1 Zn1 N5 107.14(13) . . ?
O1 Zn1 N4 99.96(13) . . ?
N5 Zn1 N4 107.90(13) . . ?
O1 Zn1 N2 88.49(12) . . ?
N5 Zn1 N2 123.22(13) . . ?
N4 Zn1 N2 122.92(13) . . ?
O1 Zn1 N3 169.67(12) . . ?
N5 Zn1 N3 81.53(13) . . ?
N4 Zn1 N3 82.20(14) . . ?
N2 Zn1 N3 81.94(13) . . ?
O5' Cl1 O3 130.0(7) . . ?
O5' Cl1 O2 117.1(7) . . ?
O3 Cl1 O2 112.9(3) . . ?
O5' Cl1 O4 42.0(7) . . ?
O3 Cl1 O4 115.3(3) . . ?
O2 Cl1 O4 114.7(3) . . ?
O5' Cl1 O5 65.4(7) . . ?
O3 Cl1 O5 101.8(3) . . ?
O2 Cl1 O5 103.7(3) . . ?
O4 Cl1 O5 106.7(3) . . ?
O5' Cl1 O4' 98.2(9) . . ?
O3 Cl1 O4' 84.4(5) . . ?
O2 Cl1 O4' 88.4(5) . . ?
O4 Cl1 O4' 56.4(5) . . ?
O5 Cl1 O4' 162.7(5) . . ?
O9 Cl2 O6 108.9(4) . . ?
O9 Cl2 O7 112.6(4) . . ?
O6 Cl2 O7 110.2(3) . . ?
O9 Cl2 O8 107.4(3) . . ?
O6 Cl2 O8 108.6(4) . . ?
O7 Cl2 O8 109.0(4) . . ?
C5 O1 Zn1 128.9(3) . . ?
C5 N1 C6 130.3(3) . . ?
C5 N1 H1 117(6) . . ?
C6 N1 H1 112(6) . . ?
C6 N2 C10 119.3(3) . . ?
C6 N2 Zn1 124.9(3) . . ?
C10 N2 Zn1 113.7(2) . . ?
C11 N3 C12 113.1(3) . . ?
C11 N3 C18 112.4(3) . . ?
C12 N3 C18 112.5(3) . . ?
C11 N3 Zn1 106.4(2) . . ?
C12 N3 Zn1 107.4(3) . . ?
C18 N3 Zn1 104.2(3) . . ?
C13 N4 C17 120.2(4) . . ?
C13 N4 Zn1 115.3(3) . . ?
C17 N4 Zn1 124.5(3) . . ?
C19 N5 C23 119.5(3) . . ?
C19 N5 Zn1 114.6(3) . . ?
C23 N5 Zn1 125.6(3) . . ?
C2 C1 C5 108.7(4) . . ?
C2 C1 C4 109.5(4) . . ?
C5 C1 C4 110.2(3) . . ?
C2 C1 C3 110.5(5) . . ?
C5 C1 C3 107.1(4) . . ?
C4 C1 C3 110.7(4) . . ?
C1 C2 H2A 109.5 . . ?
C1 C2 H2C 109.5 . . ?
H2A C2 H2C 109.5 . . ?
C1 C2 H2B 109.5 . . ?
H2A C2 H2B 109.5 . . ?
H2C C2 H2B 109.5 . . ?
C1 C3 H3A 140(6) . . ?
C1 C3 H3B 113(6) . . ?
H3A C3 H3B 100(7) . . ?
C1 C3 H3C 94(5) . . ?
H3A C3 H3C 94(7) . . ?
H3B C3 H3C 113(7) . . ?
C1 C4 H4A 114(4) . . ?
C1 C4 H4B 111(4) . . ?
H4A C4 H4B 107(6) . . ?
C1 C4 H4C 108(3) . . ?
H4A C4 H4C 106(5) . . ?
H4B C4 H4C 111(5) . . ?
O1 C5 N1 123.5(4) . . ?
O1 C5 C1 120.1(4) . . ?
N1 C5 C1 116.3(4) . . ?
N2 C6 C7 121.8(4) . . ?
N2 C6 N1 120.2(3) . . ?
C7 C6 N1 118.0(3) . . ?
C8 C7 C6 118.5(4) . . ?
C8 C7 H7 120(3) . . ?
C6 C7 H7 121(3) . . ?
C9 C8 C7 119.8(4) . . ?
C9 C8 H8 127(4) . . ?
C7 C8 H8 113(4) . . ?
C8 C9 C10 118.6(4) . . ?
C8 C9 H9 124(3) . . ?
C10 C9 H9 117(3) . . ?
N2 C10 C9 122.0(4) . . ?
N2 C10 C11 116.6(3) . . ?
C9 C10 C11 121.3(4) . . ?
N3 C11 C10 111.1(3) . . ?
N3 C11 H11A 110(3) . . ?
C10 C11 H11A 106(3) . . ?
N3 C11 H11B 114(3) . . ?
C10 C11 H11B 110(3) . . ?
H11A C11 H11B 104(4) . . ?
N3 C12 C13 112.9(3) . . ?
N3 C12 H12A 110(3) . . ?
C13 C12 H12A 103(3) . . ?
N3 C12 H12B 110(3) . . ?
C13 C12 H12B 109(3) . . ?
H12A C12 H12B 112(5) . . ?
N4 C13 C14 121.0(5) . . ?
N4 C13 C12 118.7(4) . . ?
C14 C13 C12 120.1(4) . . ?
C15 C14 C13 119.5(5) . . ?
C15 C14 H14 119(4) . . ?
C13 C14 H14 122(4) . . ?
C16 C15 C14 119.3(5) . . ?
C16 C15 H15 113(6) . . ?
C14 C15 H15 125(6) . . ?
C15 C16 C17 119.6(5) . . ?
C15 C16 H16 124(4) . . ?
C17 C16 H16 115(4) . . ?
N4 C17 C16 120.4(5) . . ?
N4 C17 H17 119(3) . . ?
C16 C17 H17 121(2) . . ?
N3 C18 C19 111.0(3) . . ?
N3 C18 H18A 108(3) . . ?
C19 C18 H18A 104(3) . . ?
N3 C18 H18B 111(3) . . ?
C19 C18 H18B 113(3) . . ?
H18A C18 H18B 110(4) . . ?
N5 C19 C20 122.1(4) . . ?
N5 C19 C18 116.4(3) . . ?
C20 C19 C18 121.5(4) . . ?
C21 C20 C19 117.9(4) . . ?
C21 C20 H20 123(3) . . ?
C19 C20 H20 119(3) . . ?
C22 C21 C20 120.5(4) . . ?
C22 C21 H21 119.7 . . ?
C20 C21 H21 119.7 . . ?
C21 C22 C23 118.4(4) . . ?
C21 C22 H22 120.8 . . ?
C23 C22 H22 120.8 . . ?
N5 C23 C22 121.5(4) . . ?
N5 C23 H23 119(3) . . ?
C22 C23 H23 118(3) . . ?
N6 C24 C25 178.5(9) . . ?
C24 C25 H25A 109.5 . . ?
C24 C25 H25B 109.5 . . ?
H25A C25 H25B 109.5 . . ?
C24 C25 H25C 109.5 . . ?
H25A C25 H25C 109.5 . . ?
H25B C25 H25C 109.5 . . ?

loop_
_geom_bond_atom_site_label_1
_geom_bond_atom_site_label_2
_geom_bond_distance
_geom_bond_site_symmetry_2
_geom_bond_publ_flag
Zn1 O1 2.008(3) . ?
Zn1 N5 2.032(3) . ?
Zn1 N4 2.037(3) . ?
Zn1 N2 2.052(3) . ?
Zn1 N3 2.172(3) . ?
Cl1 O5' 1.367(16) . ?
Cl1 O3 1.395(4) . ?
Cl1 O2 1.412(4) . ?
Cl1 O4 1.415(5) . ?
Cl1 O5 1.494(5) . ?
Cl1 O4' 1.694(13) . ?
Cl2 O9 1.411(5) . ?
Cl2 O6 1.415(5) . ?
Cl2 O7 1.428(4) . ?
Cl2 O8 1.430(5) . ?
O1 C5 1.240(5) . ?
N1 C5 1.357(5) . ?
N1 C6 1.412(5) . ?
N1 H1 0.86(9) . ?
N2 C6 1.335(5) . ?
N2 C10 1.350(5) . ?
N3 C11 1.476(5) . ?
N3 C12 1.477(6) . ?
N3 C18 1.483(5) . ?
N4 C13 1.322(6) . ?
N4 C17 1.358(6) . ?
N5 C19 1.338(5) . ?
N5 C23 1.345(5) . ?
N6 C24 1.131(9) . ?
C1 C2 1.526(6) . ?
C1 C5 1.532(5) . ?
C1 C4 1.533(6) . ?
C1 C3 1.540(7) . ?
C2 H2A 0.9800 . ?
C2 H2C 0.9800 . ?
C2 H2B 0.9800 . ?
C3 H3A 0.80(8) . ?
C3 H3B 0.96(9) . ?
C3 H3C 0.86(9) . ?
C4 H4A 0.97(7) . ?
C4 H4B 0.84(7) . ?
C4 H4C 1.14(6) . ?
C6 C7 1.394(5) . ?
C7 C8 1.383(6) . ?
C7 H7 0.90(5) . ?
C8 C9 1.382(6) . ?
C8 H8 0.79(6) . ?
C9 C10 1.382(6) . ?
C9 H9 0.84(5) . ?
C10 C11 1.515(6) . ?
C11 H11A 0.98(5) . ?
C11 H11B 1.06(6) . ?
C12 C13 1.526(6) . ?
C12 H12A 1.00(6) . ?
C12 H12B 1.04(6) . ?
C13 C14 1.392(6) . ?
C14 C15 1.380(9) . ?
C14 H14 0.83(6) . ?
C15 C16 1.359(9) . ?
C15 H15 0.89(9) . ?
C16 C17 1.396(7) . ?
C16 H16 1.16(7) . ?
C17 H17 0.96(4) . ?
C18 C19 1.505(6) . ?
C18 H18A 1.01(5) . ?
C18 H18B 0.94(5) . ?
C19 C20 1.387(6) . ?
C20 C21 1.386(7) . ?
C20 H20 0.90(6) . ?
C21 C22 1.373(8) . ?
C21 H21 0.9500 . ?
C22 C23 1.393(6) . ?
C22 H22 0.9500 . ?
C23 H23 0.98(6) . ?
C24 C25 1.424(10) . ?
C25 H25A 0.9800 . ?
C25 H25B 0.9800 . ?
C25 H25C 0.9800 . ?

loop_
_geom_hbond_atom_site_label_D
_geom_hbond_atom_site_label_H
_geom_hbond_atom_site_label_A
_geom_hbond_distance_DH
_geom_hbond_distance_HA
_geom_hbond_distance_DA
_geom_hbond_angle_DHA
_geom_hbond_site_symmetry_A
N1 H1 O4 0.86(9) 2.22(9) 3.020(6) 155(8) 2_666
N1 H1 O4' 0.86(9) 2.08(9) 2.900(14) 160(8) 2_666

loop_
_geom_torsion_atom_site_label_1
_geom_torsion_atom_site_label_2
_geom_torsion_atom_site_label_3
_geom_torsion_atom_site_label_4
_geom_torsion
_geom_torsion_site_symmetry_1
_geom_torsion_site_symmetry_2
_geom_torsion_site_symmetry_3
_geom_torsion_site_symmetry_4
_geom_torsion_publ_flag
N5 Zn1 O1 C5 108.6(4) . . . . ?
N4 Zn1 O1 C5 -139.0(4) . . . . ?
N2 Zn1 O1 C5 -15.8(4) . . . . ?
N3 Zn1 O1 C5 -37.8(9) . . . . ?
O1 Zn1 N2 C6 20.1(3) . . . . ?
N5 Zn1 N2 C6 -89.5(3) . . . . ?
N4 Zn1 N2 C6 121.0(3) . . . . ?
N3 Zn1 N2 C6 -163.8(3) . . . . ?
O1 Zn1 N2 C10 -176.4(3) . . . . ?
N5 Zn1 N2 C10 74.0(3) . . . . ?
N4 Zn1 N2 C10 -75.5(3) . . . . ?
N3 Zn1 N2 C10 -0.3(3) . . . . ?
O1 Zn1 N3 C11 4.3(8) . . . . ?
N5 Zn1 N3 C11 -143.4(3) . . . . ?
N4 Zn1 N3 C11 107.1(3) . . . . ?
N2 Zn1 N3 C11 -17.9(3) . . . . ?
O1 Zn1 N3 C12 -117.1(7) . . . . ?
N5 Zn1 N3 C12 95.2(3) . . . . ?
N4 Zn1 N3 C12 -14.3(3) . . . . ?
N2 Zn1 N3 C12 -139.3(3) . . . . ?
O1 Zn1 N3 C18 123.3(7) . . . . ?
N5 Zn1 N3 C18 -24.4(2) . . . . ?
N4 Zn1 N3 C18 -133.9(3) . . . . ?
N2 Zn1 N3 C18 101.1(3) . . . . ?
O1 Zn1 N4 C13 175.8(3) . . . . ?
N5 Zn1 N4 C13 -72.4(3) . . . . ?
N2 Zn1 N4 C13 81.1(3) . . . . ?
N3 Zn1 N4 C13 6.0(3) . . . . ?
O1 Zn1 N4 C17 -4.0(3) . . . . ?
N5 Zn1 N4 C17 107.8(3) . . . . ?
N2 Zn1 N4 C17 -98.7(3) . . . . ?
N3 Zn1 N4 C17 -173.8(3) . . . . ?
O1 Zn1 N5 C19 -166.6(3) . . . . ?
N4 Zn1 N5 C19 86.5(3) . . . . ?
N2 Zn1 N5 C19 -66.9(3) . . . . ?
N3 Zn1 N5 C19 7.6(3) . . . . ?
O1 Zn1 N5 C23 19.9(4) . . . . ?
N4 Zn1 N5 C23 -87.0(4) . . . . ?
N2 Zn1 N5 C23 119.6(3) . . . . ?
N3 Zn1 N5 C23 -165.9(4) . . . . ?
Zn1 O1 C5 N1 9.4(6) . . . . ?
Zn1 O1 C5 C1 -169.7(3) . . . . ?
C6 N1 C5 O1 -0.3(7) . . . . ?
C6 N1 C5 C1 178.8(4) . . . . ?
C2 C1 C5 O1 -8.6(5) . . . . ?
C4 C1 C5 O1 -128.6(4) . . . . ?
C3 C1 C5 O1 110.8(5) . . . . ?
C2 C1 C5 N1 172.2(4) . . . . ?
C4 C1 C5 N1 52.2(5) . . . . ?
C3 C1 C5 N1 -68.3(5) . . . . ?
C10 N2 C6 C7 -1.3(6) . . . . ?
Zn1 N2 C6 C7 161.4(3) . . . . ?
C10 N2 C6 N1 178.6(3) . . . . ?
Zn1 N2 C6 N1 -18.7(5) . . . . ?
C5 N1 C6 N2 5.8(6) . . . . ?
C5 N1 C6 C7 -174.3(4) . . . . ?
N2 C6 C7 C8 0.6(6) . . . . ?
N1 C6 C7 C8 -179.3(4) . . . . ?
C6 C7 C8 C9 0.4(6) . . . . ?
C7 C8 C9 C10 -0.7(6) . . . . ?
C6 N2 C10 C9 1.0(6) . . . . ?
Zn1 N2 C10 C9 -163.6(3) . . . . ?
C6 N2 C10 C11 -176.3(3) . . . . ?
Zn1 N2 C10 C11 19.2(4) . . . . ?
C8 C9 C10 N2 0.0(6) . . . . ?
C8 C9 C10 C11 177.1(4) . . . . ?
C12 N3 C11 C10 149.4(3) . . . . ?
C18 N3 C11 C10 -81.8(4) . . . . ?
Zn1 N3 C11 C10 31.6(4) . . . . ?
N2 C10 C11 N3 -35.6(5) . . . . ?
C9 C10 C11 N3 147.1(4) . . . . ?
C11 N3 C12 C13 -97.3(4) . . . . ?
C18 N3 C12 C13 134.0(4) . . . . ?
Zn1 N3 C12 C13 19.8(4) . . . . ?
C17 N4 C13 C14 1.0(6) . . . . ?
Zn1 N4 C13 C14 -178.8(3) . . . . ?
C17 N4 C13 C12 -176.1(4) . . . . ?
Zn1 N4 C13 C12 4.1(5) . . . . ?
N3 C12 C13 N4 -17.2(6) . . . . ?
N3 C12 C13 C14 165.7(4) . . . . ?
N4 C13 C14 C15 -0.7(7) . . . . ?
C12 C13 C14 C15 176.3(5) . . . . ?
C13 C14 C15 C16 0.0(8) . . . . ?
C14 C15 C16 C17 0.4(8) . . . . ?
C13 N4 C17 C16 -0.6(6) . . . . ?
Zn1 N4 C17 C16 179.2(3) . . . . ?
C15 C16 C17 N4 -0.1(7) . . . . ?
C11 N3 C18 C19 151.4(4) . . . . ?
C12 N3 C18 C19 -79.5(4) . . . . ?
Zn1 N3 C18 C19 36.6(4) . . . . ?
C23 N5 C19 C20 3.1(6) . . . . ?
Zn1 N5 C19 C20 -170.8(3) . . . . ?
C23 N5 C19 C18 -174.0(4) . . . . ?
Zn1 N5 C19 C18 12.1(5) . . . . ?
N3 C18 C19 N5 -34.8(5) . . . . ?
N3 C18 C19 C20 148.1(4) . . . . ?
N5 C19 C20 C21 -4.2(7) . . . . ?
C18 C19 C20 C21 172.8(5) . . . . ?
C19 C20 C21 C22 2.0(8) . . . . ?
C20 C21 C22 C23 1.0(8) . . . . ?
C19 N5 C23 C22 0.1(6) . . . . ?
Zn1 N5 C23 C22 173.3(3) . . . . ?
C21 C22 C23 N5 -2.1(7) . . . . ?
